data_1549019
loop_
_publ_author_name
'Lynch, Will'
'Padgett, Clifford W.'

_publ_section_title
;
 2,2&#x2032;-Disulfanediylbis(pyridine N-oxide)--hydrogen peroxide (1/1)
;
_journal_coeditor_code HB4208
_journal_issue 3
_journal_name_full IUCrData
_journal_paper_doi 10.1107/S2414314618003206
_journal_volume 3
_journal_year 2018
_chemical_formula_iupac 'C10 H8 N2 O2 S2, H2 O2'
_chemical_formula_moiety 'C10 H8 N2 O2 S2, H2 O2'
_chemical_formula_sum 'C10 H10 N2 O4 S2'
_chemical_formula_weight 286.32
_chemical_name_systematic
;
2,2'-(Disulfanediyl)bis(pyridine <i>N</i>-oxide)--hydrogen peroxide (1/1)
;
_space_group_crystal_system orthorhombic
_space_group_IT_number 18
_space_group_name_Hall 'P 2 2ab'
_space_group_name_H-M_alt 'P 21 21 2'
_symmetry_space_group_name_Hall 'P 2 2ab'
_symmetry_space_group_name_H-M 'P 21 21 2'
_atom_sites_solution_hydrogens mixed
_atom_sites_solution_primary direct
_audit_creation_method SHELXL-2017/1
_cell_angle_alpha 90
_cell_angle_beta 90
_cell_angle_gamma 90
_cell_formula_units_Z 2
_cell_length_a 11.232(2)
_cell_length_b 12.283(3)
_cell_length_c 4.4010(10)
_cell_measurement_reflns_used 1941
_cell_measurement_temperature 173(2)
_cell_measurement_theta_max 27.5
_cell_measurement_theta_min 2.5
_cell_volume 607.2(2)
_computing_cell_refinement
;
CrystalClear (Rigaku, 2009)
;
_computing_data_collection
;
CrystalClear (Rigaku, 2009)
;
_computing_data_reduction
;
CrystalClear (Rigaku, 2009)
;
_computing_molecular_graphics
;
<i>OLEX2</i> (Dolomanov <i>et al.</i>,  2009)
;
_computing_publication_material
;
<i>OLEX2</i> (Dolomanov <i>et al.</i>,  2009)
;
_computing_structure_refinement
;
SHELXL (Sheldrick, 2015b)
;
_computing_structure_solution
;
SHELXT (Sheldrick, 2015a)
;
_diffrn_ambient_temperature 173(2)
_diffrn_detector_area_resol_mean 13.6612
_diffrn_measured_fraction_theta_full 0.999
_diffrn_measured_fraction_theta_max 0.994
_diffrn_measurement_device_type 'Rigaku XtaLAB mini CCD'
_diffrn_measurement_method 'profile data from \w-scans'
_diffrn_radiation_monochromator 'Graphite Monochromator'
_diffrn_radiation_type MoK\a
_diffrn_radiation_wavelength 0.71075
_diffrn_reflns_av_R_equivalents 0.0450
_diffrn_reflns_limit_h_max 14
_diffrn_reflns_limit_h_min -14
_diffrn_reflns_limit_k_max 15
_diffrn_reflns_limit_k_min -15
_diffrn_reflns_limit_l_max 5
_diffrn_reflns_limit_l_min -5
_diffrn_reflns_number 6396
_diffrn_reflns_theta_full 25.242
_diffrn_reflns_theta_max 27.418
_diffrn_reflns_theta_min 2.457
_exptl_absorpt_coefficient_mu 0.446
_exptl_absorpt_correction_T_max 1.000
_exptl_absorpt_correction_T_min 0.890
_exptl_absorpt_correction_type multi-scan
_exptl_absorpt_process_details
;
(<i>REQAB</i>; Rigaku, 1998)
;
_exptl_crystal_colour Colorless
_exptl_crystal_density_diffrn 1.566
_exptl_crystal_description Prism
_exptl_crystal_F_000 296
_exptl_crystal_size_max 0.600
_exptl_crystal_size_mid 0.100
_exptl_crystal_size_min 0.100
_refine_diff_density_max 0.132
_refine_diff_density_min -0.184
_refine_ls_abs_structure_details
;
Refined as an inversion twin
;
_refine_ls_abs_structure_Flack 0.36(10)
_refine_ls_extinction_method none
_refine_ls_goodness_of_fit_ref 1.045
_refine_ls_hydrogen_treatment mixed
_refine_ls_matrix_type full
_refine_ls_number_parameters 87
_refine_ls_number_reflns 1386
_refine_ls_number_restraints 0
_refine_ls_restrained_S_all 1.045
_refine_ls_R_factor_all 0.0256
_refine_ls_R_factor_gt 0.0240
_refine_ls_shift/su_max 0.000
_refine_ls_shift/su_mean 0.000
_refine_ls_structure_factor_coef Fsqd
_refine_ls_weighting_details 'w=1/[\s^2^(Fo^2^)+(0.0250P)^2^+0.1000P] where P=(Fo^2^+2Fc^2^)/3'
_refine_ls_weighting_scheme calc
_refine_ls_wR_factor_gt 0.0584
_refine_ls_wR_factor_ref 0.0590
_reflns_number_gt 1316
_reflns_number_total 1386
_reflns_threshold_expression 'I > 2\s(I)'
_cod_data_source_file hb4208sup1.cif
_cod_data_source_block I
_cod_database_code 1549019
_shelx_space_group_comment
;
The symmetry employed for this shelxl refinement is uniquely defined
by the following loop, which should always be used as a source of
symmetry information in preference to the above space-group names.
They are only intended as comments.
;
_shelx_estimated_absorpt_t_min 0.776
_shelx_estimated_absorpt_t_max 0.957

loop_
_space_group_symop_operation_xyz
'x, y, z'
'-x, -y, z'
'-x+1/2, y+1/2, -z'
'x+1/2, -y+1/2, -z'

loop_
_atom_site_type_symbol
_atom_site_label
_atom_site_fract_x
_atom_site_fract_y
_atom_site_fract_z
_atom_site_U_iso_or_equiv
_atom_site_adp_type
_atom_site_calc_flag
_atom_site_occupancy
S S1 0.53255(4) 0.07871(4) 0.37729(11) 0.02740(14) Uani d 1
O O1 0.56020(13) 0.28267(12) 0.5366(4) 0.0341(4) Uani d 1
N N1 0.46320(15) 0.24721(13) 0.6798(4) 0.0262(4) Uani d 1
C C1 0.43106(16) 0.14203(15) 0.6311(5) 0.0238(4) Uani d 1
C C2 0.32900(17) 0.10057(17) 0.7678(5) 0.0285(4) Uani d 1
H H2 0.305069 0.029391 0.729631 0.034 Uiso calc 1
C C3 0.2635(2) 0.16604(18) 0.9608(5) 0.0331(5) Uani d 1
H H3 0.195453 0.139037 1.054822 0.040 Uiso calc 1
C C4 0.2999(2) 0.27245(19) 1.0134(5) 0.0352(5) Uani d 1
H H4 0.256619 0.316832 1.144195 0.042 Uiso calc 1
C C5 0.40004(19) 0.31208(17) 0.8720(6) 0.0341(5) Uani d 1
H H5 0.424655 0.383244 0.907584 0.041 Uiso calc 1
O O2 0.56329(15) 0.48760(13) 0.3328(5) 0.0470(5) Uani d 1
H H2A 0.559(3) 0.417(2) 0.416(6) 0.067(9) Uiso d 1

loop_
_atom_site_aniso_label
_atom_site_aniso_U_11
_atom_site_aniso_U_22
_atom_site_aniso_U_33
_atom_site_aniso_U_12
_atom_site_aniso_U_13
_atom_site_aniso_U_23
S1 0.0285(2) 0.0256(2) 0.0281(2) 0.00163(19) 0.0033(2) 0.0034(2)
O1 0.0291(8) 0.0270(8) 0.0460(9) -0.0033(6) 0.0009(7) 0.0068(7)
N1 0.0260(8) 0.0239(8) 0.0286(8) 0.0002(7) -0.0048(7) 0.0020(7)
C1 0.0246(9) 0.0228(9) 0.0241(9) 0.0013(7) -0.0048(8) 0.0020(8)
C2 0.0276(10) 0.0289(10) 0.0290(10) -0.0025(8) -0.0022(8) -0.0004(9)
C3 0.0279(10) 0.0403(13) 0.0310(12) 0.0019(9) 0.0013(9) 0.0000(9)
C4 0.0366(12) 0.0379(13) 0.0312(11) 0.0110(10) -0.0020(9) -0.0083(10)
C5 0.0401(11) 0.0253(10) 0.0369(11) 0.0033(8) -0.0075(11) -0.0054(10)
O2 0.0433(9) 0.0287(9) 0.0688(11) 0.0072(7) 0.0155(9) 0.0110(9)

loop_
_atom_type_symbol
_atom_type_description
_atom_type_scat_dispersion_real
_atom_type_scat_dispersion_imag
_atom_type_scat_source
C C 0.0033 0.0016 'International Tables Vol C Tables 4.2.6.8 and 6.1.1.4'
H H 0.0000 0.0000 'International Tables Vol C Tables 4.2.6.8 and 6.1.1.4'
N N 0.0061 0.0033 'International Tables Vol C Tables 4.2.6.8 and 6.1.1.4'
O O 0.0106 0.0060 'International Tables Vol C Tables 4.2.6.8 and 6.1.1.4'
S S 0.1246 0.1234 'International Tables Vol C Tables 4.2.6.8 and 6.1.1.4'

loop_
_geom_angle_atom_site_label_1
_geom_angle_atom_site_label_2
_geom_angle_atom_site_label_3
_geom_angle_site_symmetry_1
_geom_angle_site_symmetry_3
_geom_angle
C1 S1 S1 . 2_655 100.52(9)
O1 N1 C1 . . 117.00(16)
O1 N1 C5 . . 121.92(17)
C1 N1 C5 . . 121.07(19)
N1 C1 C2 . . 119.93(18)
N1 C1 S1 . . 110.19(15)
C2 C1 S1 . . 129.85(16)
C3 C2 C1 . . 119.5(2)
C3 C2 H2 . . 120.3
C1 C2 H2 . . 120.3
C2 C3 C4 . . 119.5(2)
C2 C3 H3 . . 120.2
C4 C3 H3 . . 120.2
C5 C4 C3 . . 119.9(2)
C5 C4 H4 . . 120.0
C3 C4 H4 . . 120.0
N1 C5 C4 . . 120.0(2)
N1 C5 H5 . . 120.0
C4 C5 H5 . . 120.0
O2 O2 H2A 2_665 . 98.1(18)

loop_
_geom_bond_atom_site_label_1
_geom_bond_atom_site_label_2
_geom_bond_site_symmetry_2
_geom_bond_distance
S1 C1 . 1.775(2)
S1 S1 2_655 2.067(2)
O1 N1 . 1.332(2)
N1 C1 . 1.358(3)
N1 C5 . 1.362(3)
C1 C2 . 1.391(3)
C2 C3 . 1.382(3)
C2 H2 . 0.9300
C3 C4 . 1.389(4)
C3 H3 . 0.9300
C4 C5 . 1.374(3)
C4 H4 . 0.9300
C5 H5 . 0.9300
O2 O2 2_665 1.454(4)
O2 H2A . 0.95(3)

loop_
_geom_hbond_atom_site_label_D
_geom_hbond_atom_site_label_H
_geom_hbond_atom_site_label_A
_geom_hbond_distance_DH
_geom_hbond_distance_HA
_geom_hbond_distance_DA
_geom_hbond_angle_DHA
_geom_hbond_publ_flag
O2 H2A O1 0.95(3) 1.73(3) 2.672(3) 174(3) yes

_cod_database_fobs_code 1549019
